data_1514842
loop_
_publ_author_name
'Sajid, Muhammad'
'Klose, Annika'
'Birkmann, Birgit'
'Liang, Liyuan'
'Schirmer, Birgitta'
'Wiegand, Thomas'
'Eckert, Hellmut'
'Lough, Alan J.'
'Fr\"ohlich, Roland'
'Daniliuc, Constantin G.'
'Grimme, Stefan'
'Stephan, Douglas W.'
'Kehr, Gerald'
'Erker, Gerhard'

_publ_section_title
;
 Reactions of phosphorus/boron frustrated Lewis pairs with SO2
;
_journal_issue 1
_journal_name_full 'Chemical Science'
_journal_page_first 213
_journal_paper_doi 10.1039/c2sc21161k
_journal_volume 4
_journal_year 2013
_chemical_formula_sum 'C30 H27 B F15 O2 P S'
_chemical_formula_weight 778.36
_chemical_name_systematic
;
?
;
_space_group_IT_number 14
_symmetry_cell_setting monoclinic
_symmetry_space_group_name_Hall '-P 2ybc'
_symmetry_space_group_name_H-M 'P 1 21/c 1'
_atom_sites_solution_hydrogens geom
_atom_sites_solution_primary direct
_atom_sites_solution_secondary difmap
_audit_creation_method SHELXL-97
_cell_angle_alpha 90.00
_cell_angle_beta 90.018(2)
_cell_angle_gamma 90.00
_cell_formula_units_Z 4
_cell_length_a 9.4942(4)
_cell_length_b 29.0008(13)
_cell_length_c 11.5368(5)
_cell_measurement_temperature 150(2)
_cell_volume 3176.5(2)
_computing_molecular_graphics 'XP (BrukerAXS, 2000)'
_computing_publication_material 'SHELXL-97 (Sheldrick, 1997)'
_computing_structure_refinement 'SHELXL-97 (Sheldrick, 1997)'
_computing_structure_solution 'SHELXS-97 (Sheldrick, 1990)'
_diffrn_ambient_temperature 150(2)
_diffrn_measured_fraction_theta_full 0.962
_diffrn_measured_fraction_theta_max 0.962
_diffrn_radiation_monochromator graphite
_diffrn_radiation_source 'fine-focus sealed tube'
_diffrn_radiation_type MoK\a
_diffrn_radiation_wavelength 0.71073
_diffrn_reflns_av_R_equivalents 0.0401
_diffrn_reflns_av_sigmaI/netI 0.0456
_diffrn_reflns_limit_h_max 12
_diffrn_reflns_limit_h_min -12
_diffrn_reflns_limit_k_max 39
_diffrn_reflns_limit_k_min -38
_diffrn_reflns_limit_l_max 15
_diffrn_reflns_limit_l_min -9
_diffrn_reflns_number 30506
_diffrn_reflns_theta_full 29.13
_diffrn_reflns_theta_max 29.13
_diffrn_reflns_theta_min 0.70
_exptl_absorpt_coefficient_mu 0.270
_exptl_absorpt_correction_T_max 0.9504
_exptl_absorpt_correction_T_min 0.9379
_exptl_absorpt_correction_type multi-scan
_exptl_absorpt_process_details SADABS
_exptl_crystal_colour colourless
_exptl_crystal_density_diffrn 1.628
_exptl_crystal_density_method 'not measured'
_exptl_crystal_description prism
_exptl_crystal_F_000 1576
_exptl_crystal_size_max 0.24
_exptl_crystal_size_mid 0.22
_exptl_crystal_size_min 0.19
_refine_diff_density_max 0.370
_refine_diff_density_min -0.438
_refine_diff_density_rms 0.054
_refine_ls_extinction_method none
_refine_ls_goodness_of_fit_ref 0.957
_refine_ls_hydrogen_treatment constr
_refine_ls_matrix_type full
_refine_ls_number_parameters 452
_refine_ls_number_reflns 8222
_refine_ls_number_restraints 0
_refine_ls_restrained_S_all 0.957
_refine_ls_R_factor_all 0.0435
_refine_ls_R_factor_gt 0.0341
_refine_ls_shift/su_max 0.000
_refine_ls_shift/su_mean 0.000
_refine_ls_structure_factor_coef Fsqd
_refine_ls_weighting_details 'calc w=1/[\s^2^(Fo^2^)+(0.0379P)^2^+0.0000P] where P=(Fo^2^+2Fc^2^)/3'
_refine_ls_weighting_scheme calc
_refine_ls_wR_factor_gt 0.0703
_refine_ls_wR_factor_ref 0.0726
_reflns_number_gt 6900
_reflns_number_total 8222
_reflns_threshold_expression >2sigma(I)
_cod_data_source_file c2sc21161k.txt
_cod_data_source_block t1
_cod_original_sg_symbol_H-M P21/c
_cod_database_code 1514842

loop_
_symmetry_equiv_pos_as_xyz
'x, y, z'
'-x, y+1/2, -z+1/2'
'-x, -y, -z'
'x, -y-1/2, z-1/2'

loop_
_atom_site_label
_atom_site_type_symbol
_atom_site_fract_x
_atom_site_fract_y
_atom_site_fract_z
_atom_site_U_iso_or_equiv
_atom_site_adp_type
_atom_site_occupancy
_atom_site_symmetry_multiplicity
_atom_site_calc_flag
_atom_site_refinement_flags
P1 P 0.01641(5) 0.155603(15) -0.03917(4) 0.01905(10) Uani 1 1 d .
S1 S 0.00605(5) 0.144841(14) 0.15599(4) 0.01993(9) Uani 1 1 d .
O1 O 0.15937(13) 0.12586(4) 0.17539(10) 0.0195(3) Uani 1 1 d .
B1 B 0.1933(2) 0.10149(7) 0.29320(18) 0.0187(4) Uani 1 1 d .
F1 F 0.25999(13) 0.08341(4) 0.52983(9) 0.0336(3) Uani 1 1 d .
C1 C 0.1763(2) 0.18965(7) -0.08348(17) 0.0247(4) Uani 1 1 d .
O2 O -0.00733(16) 0.19097(4) 0.20673(11) 0.0301(3) Uani 1 1 d .
F2 F 0.43049(14) 0.13178(5) 0.66886(10) 0.0415(3) Uani 1 1 d .
C3 C 0.3073(2) 0.15827(7) -0.07876(19) 0.0313(5) Uani 1 1 d .
H3B H 0.3907 0.1760 -0.1015 0.047 Uiso 1 1 calc R
H3C H 0.2946 0.1323 -0.1320 0.047 Uiso 1 1 calc R
H3D H 0.3197 0.1466 0.0003 0.047 Uiso 1 1 calc R
F3 F 0.56303(14) 0.20862(5) 0.58911(11) 0.0447(3) Uani 1 1 d .
C4 C 0.1627(2) 0.20899(7) -0.20753(18) 0.0343(5) Uani 1 1 d .
H4A H 0.2478 0.2264 -0.2272 0.051 Uiso 1 1 calc R
H4B H 0.0805 0.2294 -0.2119 0.051 Uiso 1 1 calc R
H4C H 0.1512 0.1835 -0.2623 0.051 Uiso 1 1 calc R
F4 F 0.52654(13) 0.23480(4) 0.36440(12) 0.0424(3) Uani 1 1 d .
C2 C 0.1983(2) 0.22909(7) 0.00296(18) 0.0329(5) Uani 1 1 d .
H2A H 0.2816 0.2470 -0.0194 0.049 Uiso 1 1 calc R
H2B H 0.2121 0.2164 0.0808 0.049 Uiso 1 1 calc R
H2C H 0.1154 0.2492 0.0028 0.049 Uiso 1 1 calc R
F5 F 0.35679(12) 0.18945(4) 0.22646(10) 0.0316(3) Uani 1 1 d .
C5 C -0.1528(2) 0.18832(7) -0.06382(19) 0.0284(4) Uani 1 1 d .
F6 F 0.03612(12) 0.15316(4) 0.48352(9) 0.0282(3) Uani 1 1 d .
C6 C -0.1298(2) 0.24011(7) -0.0344(2) 0.0387(5) Uani 1 1 d .
H6A H -0.2178 0.2571 -0.0467 0.058 Uiso 1 1 calc R
H6B H -0.0563 0.2528 -0.0847 0.058 Uiso 1 1 calc R
H6C H -0.1009 0.2431 0.0468 0.058 Uiso 1 1 calc R
F7 F -0.22739(12) 0.13950(4) 0.54475(11) 0.0347(3) Uani 1 1 d .
C8 C -0.2706(2) 0.17131(8) 0.0174(2) 0.0383(5) Uani 1 1 d .
H8A H -0.3570 0.1888 0.0023 0.057 Uiso 1 1 calc R
H8B H -0.2418 0.1758 0.0982 0.057 Uiso 1 1 calc R
H8C H -0.2881 0.1385 0.0034 0.057 Uiso 1 1 calc R
F8 F -0.38012(12) 0.06844(5) 0.45109(12) 0.0421(3) Uani 1 1 d .
C7 C -0.2014(3) 0.18427(8) -0.19046(19) 0.0412(6) Uani 1 1 d .
H7A H -0.2898 0.2013 -0.2007 0.062 Uiso 1 1 calc R
H7B H -0.2162 0.1517 -0.2098 0.062 Uiso 1 1 calc R
H7C H -0.1292 0.1972 -0.2416 0.062 Uiso 1 1 calc R
F9 F -0.25579(12) 0.01151(4) 0.29426(11) 0.0345(3) Uani 1 1 d .
C9 C 0.0110(2) 0.09515(6) -0.10033(15) 0.0232(4) Uani 1 1 d .
F10 F 0.00141(11) 0.02857(3) 0.21833(9) 0.0257(2) Uani 1 1 d .
C12 C 0.1234(2) 0.06403(6) -0.04420(18) 0.0277(4) Uani 1 1 d .
H12A H 0.1164 0.0329 -0.0766 0.042 Uiso 1 1 calc R
H12B H 0.1079 0.0628 0.0397 0.042 Uiso 1 1 calc R
H12C H 0.2172 0.0766 -0.0599 0.042 Uiso 1 1 calc R
F11 F 0.43581(12) 0.10224(4) 0.14095(10) 0.0282(3) Uani 1 1 d .
C11 C -0.1318(2) 0.07319(7) -0.07167(19) 0.0332(5) Uani 1 1 d .
H11A H -0.1357 0.0420 -0.1044 0.050 Uiso 1 1 calc R
H11B H -0.2075 0.0920 -0.1049 0.050 Uiso 1 1 calc R
H11C H -0.1433 0.0715 0.0126 0.050 Uiso 1 1 calc R
F12 F 0.59444(12) 0.03163(4) 0.07472(10) 0.0352(3) Uani 1 1 d .
C10 C 0.0349(3) 0.09557(7) -0.23253(16) 0.0347(5) Uani 1 1 d .
H10A H 0.0280 0.0640 -0.2626 0.052 Uiso 1 1 calc R
H10B H 0.1287 0.1080 -0.2494 0.052 Uiso 1 1 calc R
H10C H -0.0367 0.1149 -0.2696 0.052 Uiso 1 1 calc R
F13 F 0.54259(13) -0.05459(4) 0.15793(11) 0.0408(3) Uani 1 1 d .
C13 C 0.29439(19) 0.13421(6) 0.37223(16) 0.0203(4) Uani 1 1 d .
C14 C 0.3224(2) 0.12162(7) 0.48633(16) 0.0235(4) Uani 1 1 d .
F14 F 0.33116(13) -0.06769(4) 0.31384(10) 0.0337(3) Uani 1 1 d .
F15 F 0.17598(12) 0.00215(4) 0.38646(10) 0.0283(3) Uani 1 1 d .
C15 C 0.4109(2) 0.14570(7) 0.55877(17) 0.0285(4) Uani 1 1 d .
C16 C 0.4803(2) 0.18381(7) 0.51839(18) 0.0309(5) Uani 1 1 d .
C17 C 0.4611(2) 0.19686(7) 0.40595(19) 0.0287(4) Uani 1 1 d .
C18 C 0.3695(2) 0.17267(6) 0.33586(17) 0.0236(4) Uani 1 1 d .
C19 C 0.03808(18) 0.09008(6) 0.35136(15) 0.0195(4) Uani 1 1 d .
C20 C -0.0296(2) 0.11689(6) 0.43363(16) 0.0218(4) Uani 1 1 d .
C21 C -0.1681(2) 0.11056(7) 0.46766(16) 0.0250(4) Uani 1 1 d .
C22 C -0.2460(2) 0.07535(7) 0.42127(17) 0.0269(4) Uani 1 1 d .
C23 C -0.1830(2) 0.04667(7) 0.33998(17) 0.0240(4) Uani 1 1 d .
C24 C -0.04689(19) 0.05519(6) 0.30644(16) 0.0212(4) Uani 1 1 d .
C25 C 0.28951(19) 0.05588(6) 0.26053(15) 0.0191(4) Uani 1 1 d .
C26 C 0.40272(19) 0.06039(6) 0.18478(16) 0.0210(4) Uani 1 1 d .
C27 C 0.4883(2) 0.02457(6) 0.14946(15) 0.0248(4) Uani 1 1 d .
C28 C 0.4636(2) -0.01893(7) 0.19302(17) 0.0264(4) Uani 1 1 d .
C29 C 0.3577(2) -0.02513(6) 0.27193(17) 0.0231(4) Uani 1 1 d .
C30 C 0.27560(19) 0.01175(6) 0.30576(16) 0.0200(4) Uani 1 1 d .

loop_
_atom_site_aniso_label
_atom_site_aniso_U_11
_atom_site_aniso_U_22
_atom_site_aniso_U_33
_atom_site_aniso_U_23
_atom_site_aniso_U_13
_atom_site_aniso_U_12
P1 0.0237(2) 0.0161(2) 0.0174(2) -0.00065(17) -0.0021(2) 0.00199(19)
S1 0.0205(2) 0.02023(19) 0.0191(2) -0.00069(16) 0.0006(2) 0.00119(19)
O1 0.0203(6) 0.0210(6) 0.0173(6) 0.0019(5) 0.0002(5) 0.0009(5)
B1 0.0214(10) 0.0170(9) 0.0178(10) 0.0004(8) 0.0020(8) 0.0009(8)
F1 0.0387(7) 0.0378(7) 0.0244(6) 0.0093(5) -0.0006(6) -0.0015(5)
C1 0.0276(10) 0.0213(9) 0.0252(11) 0.0055(8) 0.0021(8) -0.0031(8)
O2 0.0394(8) 0.0260(7) 0.0250(7) -0.0053(5) 0.0010(7) 0.0081(7)
F2 0.0432(7) 0.0599(9) 0.0213(6) 0.0001(6) -0.0083(6) 0.0107(6)
C3 0.0268(10) 0.0351(11) 0.0321(12) 0.0078(9) 0.0038(9) 0.0002(9)
F3 0.0411(7) 0.0486(8) 0.0445(8) -0.0203(7) -0.0183(6) 0.0000(6)
C4 0.0448(13) 0.0311(11) 0.0271(11) 0.0102(9) 0.0012(10) -0.0002(10)
F4 0.0387(7) 0.0332(7) 0.0554(8) -0.0012(6) -0.0099(7) -0.0150(6)
C2 0.0377(12) 0.0266(11) 0.0344(12) 0.0022(9) -0.0039(10) -0.0112(9)
F5 0.0376(7) 0.0290(6) 0.0282(6) 0.0071(5) -0.0055(5) -0.0087(5)
C5 0.0274(10) 0.0309(11) 0.0268(11) -0.0013(9) -0.0073(9) 0.0083(9)
F6 0.0334(6) 0.0232(5) 0.0279(6) -0.0095(5) 0.0034(5) -0.0012(5)
C6 0.0449(13) 0.0283(11) 0.0427(14) -0.0042(10) -0.0071(11) 0.0161(10)
F7 0.0308(6) 0.0399(7) 0.0335(6) -0.0102(6) 0.0093(6) 0.0056(5)
C8 0.0249(11) 0.0467(13) 0.0432(13) -0.0041(11) -0.0021(10) 0.0110(10)
F8 0.0206(6) 0.0614(9) 0.0442(8) -0.0095(7) 0.0069(6) -0.0043(6)
C7 0.0430(13) 0.0459(14) 0.0348(13) -0.0028(11) -0.0139(11) 0.0160(11)
F9 0.0275(6) 0.0387(7) 0.0374(7) -0.0079(6) -0.0015(6) -0.0125(5)
C9 0.0331(10) 0.0180(8) 0.0185(9) -0.0047(7) 0.0001(9) -0.0013(8)
F10 0.0266(6) 0.0263(5) 0.0242(5) -0.0083(4) 0.0037(5) -0.0022(5)
C12 0.0372(11) 0.0199(9) 0.0261(10) -0.0021(8) 0.0039(9) 0.0025(8)
F11 0.0274(6) 0.0256(6) 0.0316(6) 0.0075(5) 0.0067(5) -0.0002(5)
C11 0.0354(11) 0.0280(11) 0.0360(13) -0.0078(9) -0.0063(10) -0.0070(9)
F12 0.0303(6) 0.0441(7) 0.0313(7) 0.0037(6) 0.0108(5) 0.0090(5)
C10 0.0576(15) 0.0283(10) 0.0180(10) -0.0041(8) -0.0031(10) 0.0031(10)
F13 0.0446(7) 0.0326(7) 0.0452(8) -0.0029(6) 0.0088(6) 0.0185(6)
C13 0.0202(9) 0.0209(9) 0.0198(9) -0.0028(7) 0.0009(7) 0.0047(7)
C14 0.0221(9) 0.0266(10) 0.0219(10) 0.0013(8) 0.0017(8) 0.0041(8)
F14 0.0412(7) 0.0193(5) 0.0405(7) 0.0037(5) 0.0013(6) 0.0048(5)
F15 0.0318(6) 0.0246(6) 0.0284(6) 0.0067(5) 0.0088(5) 0.0020(5)
C15 0.0263(10) 0.0400(12) 0.0192(10) -0.0063(9) -0.0036(9) 0.0114(9)
C16 0.0236(10) 0.0345(10) 0.0346(11) -0.0138(9) -0.0067(9) 0.0029(9)
C17 0.0252(10) 0.0246(10) 0.0365(12) -0.0037(9) -0.0028(9) -0.0019(8)
C18 0.0245(9) 0.0227(9) 0.0236(10) 0.0016(8) -0.0020(8) 0.0015(8)
C19 0.0222(9) 0.0191(8) 0.0174(9) 0.0029(7) 0.0021(7) 0.0029(7)
C20 0.0267(10) 0.0192(8) 0.0196(9) 0.0020(7) -0.0025(8) 0.0012(7)
C21 0.0242(9) 0.0304(10) 0.0204(10) -0.0017(8) 0.0038(8) 0.0061(8)
C22 0.0186(9) 0.0368(12) 0.0254(10) 0.0019(9) 0.0005(8) 0.0013(8)
C23 0.0236(9) 0.0265(9) 0.0220(10) 0.0016(8) -0.0048(9) -0.0023(8)
C24 0.0267(10) 0.0186(9) 0.0184(9) -0.0001(7) 0.0025(7) 0.0039(7)
C25 0.0225(9) 0.0195(9) 0.0154(9) 0.0007(7) -0.0016(7) 0.0010(7)
C26 0.0230(9) 0.0210(9) 0.0189(9) 0.0019(7) -0.0014(8) 0.0005(7)
C27 0.0211(9) 0.0340(10) 0.0192(9) 0.0003(7) 0.0034(8) 0.0057(8)
C28 0.0285(11) 0.0267(10) 0.0239(10) -0.0035(8) -0.0021(8) 0.0106(8)
C29 0.0266(10) 0.0189(9) 0.0238(10) 0.0014(8) -0.0047(8) 0.0017(8)
C30 0.0192(9) 0.0222(9) 0.0186(10) 0.0001(7) -0.0002(7) -0.0003(7)

loop_
_atom_type_symbol
_atom_type_description
_atom_type_scat_dispersion_real
_atom_type_scat_dispersion_imag
_atom_type_scat_source
C C 0.0033 0.0016 'International Tables Vol C Tables 4.2.6.8 and 6.1.1.4'
H H 0.0000 0.0000 'International Tables Vol C Tables 4.2.6.8 and 6.1.1.4'
B B 0.0013 0.0007 'International Tables Vol C Tables 4.2.6.8 and 6.1.1.4'
O O 0.0106 0.0060 'International Tables Vol C Tables 4.2.6.8 and 6.1.1.4'
F F 0.0171 0.0103 'International Tables Vol C Tables 4.2.6.8 and 6.1.1.4'
P P 0.1023 0.0942 'International Tables Vol C Tables 4.2.6.8 and 6.1.1.4'
S S 0.1246 0.1234 'International Tables Vol C Tables 4.2.6.8 and 6.1.1.4'

loop_
_geom_angle_atom_site_label_1
_geom_angle_atom_site_label_2
_geom_angle_atom_site_label_3
_geom_angle
C1 P1 C5 112.45(9)
C1 P1 C9 114.01(9)
C5 P1 C9 112.78(9)
C1 P1 S1 112.08(6)
C5 P1 S1 100.43(7)
C9 P1 S1 103.94(6)
O2 S1 O1 110.07(8)
O2 S1 P1 105.89(6)
O1 S1 P1 98.54(5)
B1 O1 S1 118.14(11)
O1 B1 C13 110.12(14)
O1 B1 C25 106.08(14)
C13 B1 C25 105.55(15)
O1 B1 C19 105.07(14)
C13 B1 C19 114.51(15)
C25 B1 C19 115.21(15)
C2 C1 C3 107.93(17)
C2 C1 C4 110.12(16)
C3 C1 C4 108.34(17)
C2 C1 P1 108.96(13)
C3 C1 P1 109.34(13)
C4 C1 P1 112.05(15)
C1 C3 H3B 109.5
C1 C3 H3C 109.5
H3B C3 H3C 109.5
C1 C3 H3D 109.5
H3B C3 H3D 109.5
H3C C3 H3D 109.5
C1 C4 H4A 109.5
C1 C4 H4B 109.5
H4A C4 H4B 109.5
C1 C4 H4C 109.5
H4A C4 H4C 109.5
H4B C4 H4C 109.5
C1 C2 H2A 109.5
C1 C2 H2B 109.5
H2A C2 H2B 109.5
C1 C2 H2C 109.5
H2A C2 H2C 109.5
H2B C2 H2C 109.5
C7 C5 C8 109.63(18)
C7 C5 C6 108.88(18)
C8 C5 C6 106.14(18)
C7 C5 P1 111.11(15)
C8 C5 P1 111.44(14)
C6 C5 P1 109.48(14)
C5 C6 H6A 109.5
C5 C6 H6B 109.5
H6A C6 H6B 109.5
C5 C6 H6C 109.5
H6A C6 H6C 109.5
H6B C6 H6C 109.5
C5 C8 H8A 109.5
C5 C8 H8B 109.5
H8A C8 H8B 109.5
C5 C8 H8C 109.5
H8A C8 H8C 109.5
H8B C8 H8C 109.5
C5 C7 H7A 109.5
C5 C7 H7B 109.5
H7A C7 H7B 109.5
C5 C7 H7C 109.5
H7A C7 H7C 109.5
H7B C7 H7C 109.5
C11 C9 C12 106.14(15)
C11 C9 C10 110.29(17)
C12 C9 C10 108.56(17)
C11 C9 P1 109.17(14)
C12 C9 P1 111.59(13)
C10 C9 P1 110.97(13)
C9 C12 H12A 109.5
C9 C12 H12B 109.5
H12A C12 H12B 109.5
C9 C12 H12C 109.5
H12A C12 H12C 109.5
H12B C12 H12C 109.5
C9 C11 H11A 109.5
C9 C11 H11B 109.5
H11A C11 H11B 109.5
C9 C11 H11C 109.5
H11A C11 H11C 109.5
H11B C11 H11C 109.5
C9 C10 H10A 109.5
C9 C10 H10B 109.5
H10A C10 H10B 109.5
C9 C10 H10C 109.5
H10A C10 H10C 109.5
H10B C10 H10C 109.5
C18 C13 C14 113.48(17)
C18 C13 B1 126.97(17)
C14 C13 B1 119.28(17)
F1 C14 C15 117.25(17)
F1 C14 C13 118.82(17)
C15 C14 C13 123.92(19)
F2 C15 C16 119.81(18)
F2 C15 C14 120.37(19)
C16 C15 C14 119.82(19)
F3 C16 C17 120.53(19)
F3 C16 C15 120.5(2)
C17 C16 C15 118.92(19)
F4 C17 C16 120.12(18)
F4 C17 C18 119.75(19)
C16 C17 C18 120.07(19)
F5 C18 C17 114.74(17)
F5 C18 C13 121.54(16)
C17 C18 C13 123.72(19)
C20 C19 C24 113.19(16)
C20 C19 B1 125.42(16)
C24 C19 B1 120.68(16)
F6 C20 C21 114.87(16)
F6 C20 C19 120.97(16)
C21 C20 C19 124.10(17)
F7 C21 C22 119.81(17)
F7 C21 C20 120.13(18)
C22 C21 C20 120.04(18)
F8 C22 C21 121.76(18)
F8 C22 C23 119.67(18)
C21 C22 C23 118.56(18)
F9 C23 C24 120.79(18)
F9 C23 C22 119.98(17)
C24 C23 C22 119.22(18)
F10 C24 C23 115.31(16)
F10 C24 C19 119.74(16)
C23 C24 C19 124.83(17)
C30 C25 C26 113.34(16)
C30 C25 B1 126.85(16)
C26 C25 B1 119.72(16)
F11 C26 C27 115.35(16)
F11 C26 C25 119.92(16)
C27 C26 C25 124.72(17)
F12 C27 C28 120.12(17)
F12 C27 C26 121.14(17)
C28 C27 C26 118.75(17)
F13 C28 C29 120.72(17)
F13 C28 C27 120.08(17)
C29 C28 C27 119.20(17)
F14 C29 C28 119.72(17)
F14 C29 C30 120.16(17)
C28 C29 C30 120.10(17)
F15 C30 C29 115.39(16)
F15 C30 C25 120.92(16)
C29 C30 C25 123.68(17)

loop_
_geom_bond_atom_site_label_1
_geom_bond_atom_site_label_2
_geom_bond_distance
P1 C1 1.882(2)
P1 C5 1.887(2)
P1 C9 1.8904(18)
P1 S1 2.2753(6)
S1 O2 1.4657(13)
S1 O1 1.5722(13)
O1 B1 1.565(2)
B1 C13 1.629(3)
B1 C25 1.651(3)
B1 C19 1.652(3)
F1 C14 1.353(2)
C1 C2 1.532(3)
C1 C3 1.542(3)
C1 C4 1.543(3)
F2 C15 1.346(2)
C3 H3B 0.9800
C3 H3C 0.9800
C3 H3D 0.9800
F3 C16 1.342(2)
C4 H4A 0.9800
C4 H4B 0.9800
C4 H4C 0.9800
F4 C17 1.352(2)
C2 H2A 0.9800
C2 H2B 0.9800
C2 H2C 0.9800
F5 C18 1.358(2)
C5 C7 1.537(3)
C5 C8 1.541(3)
C5 C6 1.555(3)
F6 C20 1.352(2)
C6 H6A 0.9800
C6 H6B 0.9800
C6 H6C 0.9800
F7 C21 1.346(2)
C8 H8A 0.9800
C8 H8B 0.9800
C8 H8C 0.9800
F8 C22 1.334(2)
C7 H7A 0.9800
C7 H7B 0.9800
C7 H7C 0.9800
F9 C23 1.340(2)
C9 C11 1.534(3)
C9 C12 1.540(3)
C9 C10 1.542(3)
F10 C24 1.356(2)
C12 H12A 0.9800
C12 H12B 0.9800
C12 H12C 0.9800
F11 C26 1.352(2)
C11 H11A 0.9800
C11 H11B 0.9800
C11 H11C 0.9800
F12 C27 1.342(2)
C10 H10A 0.9800
C10 H10B 0.9800
C10 H10C 0.9800
F13 C28 1.340(2)
C13 C18 1.389(3)
C13 C14 1.392(3)
C14 C15 1.375(3)
F14 C29 1.349(2)
F15 C30 1.356(2)
C15 C16 1.369(3)
C16 C17 1.363(3)
C17 C18 1.379(3)
C19 C20 1.385(2)
C19 C24 1.394(3)
C20 C21 1.385(3)
C21 C22 1.370(3)
C22 C23 1.389(3)
C23 C24 1.372(3)
C25 C30 1.388(2)
C25 C26 1.392(3)
C26 C27 1.381(2)
C27 C28 1.378(3)
C28 C29 1.369(3)
C29 C30 1.380(3)

loop_
_geom_torsion_atom_site_label_1
_geom_torsion_atom_site_label_2
_geom_torsion_atom_site_label_3
_geom_torsion_atom_site_label_4
_geom_torsion
C1 P1 S1 O2 63.10(9)
C5 P1 S1 O2 -56.49(9)
C9 P1 S1 O2 -173.32(9)
C1 P1 S1 O1 -50.70(8)
C5 P1 S1 O1 -170.29(8)
C9 P1 S1 O1 72.88(8)
O2 S1 O1 B1 84.54(13)
P1 S1 O1 B1 -164.99(11)
S1 O1 B1 C13 -108.23(14)
S1 O1 B1 C25 138.01(12)
S1 O1 B1 C19 15.56(17)
C5 P1 C1 C2 70.94(16)
C9 P1 C1 C2 -159.07(13)
S1 P1 C1 C2 -41.33(15)
C5 P1 C1 C3 -171.31(14)
C9 P1 C1 C3 -41.32(16)
S1 P1 C1 C3 76.42(14)
C5 P1 C1 C4 -51.17(16)
C9 P1 C1 C4 78.82(16)
S1 P1 C1 C4 -163.45(12)
C1 P1 C5 C7 82.43(17)
C9 P1 C5 C7 -48.19(18)
S1 P1 C5 C7 -158.26(15)
C1 P1 C5 C8 -154.99(15)
C9 P1 C5 C8 74.39(17)
S1 P1 C5 C8 -35.67(15)
C1 P1 C5 C6 -37.87(17)
C9 P1 C5 C6 -168.50(14)
S1 P1 C5 C6 81.44(15)
C1 P1 C9 C11 -172.71(13)
C5 P1 C9 C11 -42.88(16)
S1 P1 C9 C11 64.97(14)
C1 P1 C9 C12 70.28(16)
C5 P1 C9 C12 -159.89(14)
S1 P1 C9 C12 -52.04(14)
C1 P1 C9 C10 -50.94(18)
C5 P1 C9 C10 78.89(17)
S1 P1 C9 C10 -173.26(14)
O1 B1 C13 C18 -14.5(3)
C25 B1 C13 C18 99.6(2)
C19 B1 C13 C18 -132.58(19)
O1 B1 C13 C14 171.87(15)
C25 B1 C13 C14 -74.0(2)
C19 B1 C13 C14 53.7(2)
C18 C13 C14 F1 -177.13(16)
B1 C13 C14 F1 -2.6(3)
C18 C13 C14 C15 2.7(3)
B1 C13 C14 C15 177.17(18)
F1 C14 C15 F2 -1.5(3)
C13 C14 C15 F2 178.73(17)
F1 C14 C15 C16 177.99(17)
C13 C14 C15 C16 -1.8(3)
F2 C15 C16 F3 -2.9(3)
C14 C15 C16 F3 177.62(17)
F2 C15 C16 C17 178.77(18)
C14 C15 C16 C17 -0.7(3)
F3 C16 C17 F4 0.6(3)
C15 C16 C17 F4 178.90(18)
F3 C16 C17 C18 -176.26(18)
C15 C16 C17 C18 2.0(3)
F4 C17 C18 F5 1.8(3)
C16 C17 C18 F5 178.66(18)
F4 C17 C18 C13 -177.93(17)
C16 C17 C18 C13 -1.0(3)
C14 C13 C18 F5 179.07(16)
B1 C13 C18 F5 5.1(3)
C14 C13 C18 C17 -1.2(3)
B1 C13 C18 C17 -175.23(18)
O1 B1 C19 C20 -96.99(19)
C13 B1 C19 C20 24.0(2)
C25 B1 C19 C20 146.67(18)
O1 B1 C19 C24 72.7(2)
C13 B1 C19 C24 -166.32(16)
C25 B1 C19 C24 -43.6(2)
C24 C19 C20 F6 -177.98(16)
B1 C19 C20 F6 -7.6(3)
C24 C19 C20 C21 -0.8(3)
B1 C19 C20 C21 169.54(17)
F6 C20 C21 F7 0.1(3)
C19 C20 C21 F7 -177.16(17)
F6 C20 C21 C22 178.89(17)
C19 C20 C21 C22 1.6(3)
F7 C21 C22 F8 -0.6(3)
C20 C21 C22 F8 -179.35(18)
F7 C21 C22 C23 178.56(17)
C20 C21 C22 C23 -0.2(3)
F8 C22 C23 F9 -1.8(3)
C21 C22 C23 F9 179.04(17)
F8 C22 C23 C24 177.38(17)
C21 C22 C23 C24 -1.8(3)
F9 C23 C24 F10 5.7(3)
C22 C23 C24 F10 -173.48(16)
F9 C23 C24 C19 -178.17(17)
C22 C23 C24 C19 2.6(3)
C20 C19 C24 F10 174.66(15)
B1 C19 C24 F10 3.8(3)
C20 C19 C24 C23 -1.3(3)
B1 C19 C24 C23 -172.20(17)
O1 B1 C25 C30 -136.40(18)
C13 B1 C25 C30 106.7(2)
C19 B1 C25 C30 -20.6(3)
O1 B1 C25 C26 47.2(2)
C13 B1 C25 C26 -69.6(2)
C19 B1 C25 C26 163.01(16)
C30 C25 C26 F11 -174.93(16)
B1 C25 C26 F11 1.9(2)
C30 C25 C26 C27 4.6(3)
B1 C25 C26 C27 -178.56(17)
F11 C26 C27 F12 -1.4(3)
C25 C26 C27 F12 179.04(17)
F11 C26 C27 C28 178.21(17)
C25 C26 C27 C28 -1.4(3)
F12 C27 C28 F13 -2.2(3)
C26 C27 C28 F13 178.20(17)
F12 C27 C28 C29 177.96(17)
C26 C27 C28 C29 -1.6(3)
F13 C28 C29 F14 -0.8(3)
C27 C28 C29 F14 179.00(18)
F13 C28 C29 C30 -178.86(17)
C27 C28 C29 C30 1.0(3)
F14 C29 C30 F15 3.6(3)
C28 C29 C30 F15 -178.38(17)
F14 C29 C30 C25 -175.25(17)
C28 C29 C30 C25 2.8(3)
C26 C25 C30 F15 175.92(16)
B1 C25 C30 F15 -0.6(3)
C26 C25 C30 C29 -5.3(3)
B1 C25 C30 C29 178.16(17)
